data_7211786
loop_
_publ_author_name
'Zhang, Kou-Lin'
'Chang, Yan'
'Hou, Chuan-Tao'
'Diao, Guo-Wang'
'Wu, Rentao'
'Ng, Seik Weng'

_publ_section_title
;
 Effect of N-donor auxiliary ligands on the engineering of crystalline
 architectures of a series of lead(ii) complexes with
 5-amino-2,4,6-triiodoisophthalic acid
;
_journal_issue 4
_journal_name_full CrystEngComm
_journal_page_first 1194
_journal_paper_doi 10.1039/b914623g
_journal_volume 12
_journal_year 2010
_chemical_formula_sum 'C8 H6 I3 N O5'
_chemical_formula_weight 576.84
_chemical_name_systematic
;
?
;
_space_group_IT_number 61
_symmetry_cell_setting orthorhombic
_symmetry_space_group_name_Hall '-P 2ac 2ab'
_symmetry_space_group_name_H-M 'P b c a'
_atom_sites_solution_hydrogens geom
_atom_sites_solution_primary direct
_atom_sites_solution_secondary difmap
_audit_creation_method SHELXL-97
_cell_angle_alpha 90.00
_cell_angle_beta 90.00
_cell_angle_gamma 90.00
_cell_formula_units_Z 8
_cell_length_a 9.3044(9)
_cell_length_b 15.8623(15)
_cell_length_c 18.9924(18)
_cell_measurement_temperature 296(2)
_cell_volume 2803.1(5)
_computing_structure_refinement 'SHELXL-97 (Sheldrick, 1997)'
_computing_structure_solution 'SHELXS-97 (Sheldrick, 1990)'
_diffrn_ambient_temperature 296(2)
_diffrn_measured_fraction_theta_full 0.995
_diffrn_measured_fraction_theta_max 0.995
_diffrn_radiation_monochromator graphite
_diffrn_radiation_source 'fine-focus sealed tube'
_diffrn_radiation_type MoK\a
_diffrn_radiation_wavelength 0.71073
_diffrn_reflns_av_R_equivalents 0.0375
_diffrn_reflns_av_sigmaI/netI 0.0232
_diffrn_reflns_limit_h_max 12
_diffrn_reflns_limit_h_min -12
_diffrn_reflns_limit_k_max 20
_diffrn_reflns_limit_k_min -20
_diffrn_reflns_limit_l_max 24
_diffrn_reflns_limit_l_min -24
_diffrn_reflns_number 22616
_diffrn_reflns_theta_full 27.63
_diffrn_reflns_theta_max 27.63
_diffrn_reflns_theta_min 2.76
_exptl_absorpt_coefficient_mu 6.698
_exptl_absorpt_correction_T_max 0.245
_exptl_absorpt_correction_T_min 0.131
_exptl_absorpt_correction_type empirical
_exptl_crystal_density_diffrn 2.734
_exptl_crystal_density_method 'not measured'
_exptl_crystal_F_000 2080
_exptl_crystal_size_max 0.33
_exptl_crystal_size_mid 0.27
_exptl_crystal_size_min 0.21
_refine_diff_density_max 1.414
_refine_diff_density_min -1.475
_refine_diff_density_rms 0.147
_refine_ls_extinction_method none
_refine_ls_goodness_of_fit_ref 1.129
_refine_ls_hydrogen_treatment constr
_refine_ls_matrix_type full
_refine_ls_number_parameters 156
_refine_ls_number_reflns 3246
_refine_ls_number_restraints 3
_refine_ls_restrained_S_all 1.129
_refine_ls_R_factor_all 0.0366
_refine_ls_R_factor_gt 0.0328
_refine_ls_shift/su_max 0.022
_refine_ls_shift/su_mean 0.004
_refine_ls_structure_factor_coef Fsqd
_refine_ls_weighting_details 'calc w=1/[\s^2^(Fo^2^)+(0.0202P)^2^+14.1592P] where P=(Fo^2^+2Fc^2^)/3'
_refine_ls_weighting_scheme calc
_refine_ls_wR_factor_gt 0.0739
_refine_ls_wR_factor_ref 0.0755
_reflns_number_gt 2938
_reflns_number_total 3246
_reflns_threshold_expression >2sigma(I)
_cod_data_source_file b914623g.txt
_cod_data_source_block cy33_0m
_cod_depositor_comments
;
The following automatic conversions were performed:

'_symmetry_cell_setting' value 'Orthorhombic' changed to
'orthorhombic' according to
/home/saulius/struct/CIF-dictionaries/cif_core.dic dictionary named
'cif_core.dic' version 2.4.2 from 2011-04-26.

Automatic conversion script
Id: cif_fix_values 1891 2012-01-12 08:04:46Z andrius 
;
_cod_original_sg_symbol_H-M Pbca
_cod_database_code 7211786

loop_
_symmetry_equiv_pos_as_xyz
'x, y, z'
'-x+1/2, -y, z+1/2'
'-x, y+1/2, -z+1/2'
'x+1/2, -y+1/2, -z'
'-x, -y, -z'
'x-1/2, y, -z-1/2'
'x, -y-1/2, z-1/2'
'-x-1/2, y-1/2, z'

loop_
_atom_site_label
_atom_site_type_symbol
_atom_site_fract_x
_atom_site_fract_y
_atom_site_fract_z
_atom_site_U_iso_or_equiv
_atom_site_adp_type
_atom_site_occupancy
_atom_site_symmetry_multiplicity
_atom_site_calc_flag
_atom_site_refinement_flags
I1 I 0.21818(4) 0.82462(2) 0.76697(2) 0.04697(12) Uani 1 1 d .
I2 I 0.54054(4) 0.52077(2) 0.87620(2) 0.05084(12) Uani 1 1 d .
I3 I 0.68537(4) 0.86811(2) 0.98562(2) 0.04569(11) Uani 1 1 d .
C8 C 0.4961(5) 0.6505(3) 0.8803(2) 0.0259(9) Uani 1 1 d .
C5 C 0.4560(5) 0.8243(3) 0.8767(2) 0.0242(8) Uani 1 1 d .
C3 C 0.5829(4) 0.7028(3) 0.9214(2) 0.0246(8) Uani 1 1 d .
C7 C 0.3821(4) 0.6830(3) 0.8400(2) 0.0249(8) Uani 1 1 d .
C4 C 0.5620(4) 0.7895(3) 0.9204(2) 0.0238(8) Uani 1 1 d .
C6 C 0.3677(4) 0.7713(3) 0.8369(2) 0.0247(8) Uani 1 1 d .
O1 O 0.6491(4) 0.6365(3) 1.0263(2) 0.0429(9) Uani 1 1 d .
H1 H 0.7093 0.6063 1.0453 0.064 Uiso 1 1 calc R
O3 O 0.3402(4) 0.9557(2) 0.90018(19) 0.0365(8) Uani 1 1 d .
O2 O 0.8231(4) 0.6590(3) 0.9478(2) 0.0521(11) Uani 1 1 d .
O4 O 0.5369(4) 0.9538(2) 0.8328(2) 0.0401(9) Uani 1 1 d .
H4 H 0.5205 1.0044 0.8295 0.060 Uiso 1 1 calc R
N1 N 0.2919(4) 0.6301(3) 0.8012(2) 0.0365(9) Uani 1 1 d .
H1A H 0.3057 0.5764 0.8017 0.044 Uiso 1 1 calc R
H1B H 0.2227 0.6511 0.7769 0.044 Uiso 1 1 calc R
C1 C 0.6990(5) 0.6635(3) 0.9665(3) 0.0310(10) Uani 1 1 d .
C2 C 0.4382(5) 0.9184(3) 0.8717(2) 0.0265(9) Uani 1 1 d .
O1W O 0.5363(4) 0.1151(2) 0.8245(2) 0.0425(9) Uani 1 1 d D
H1WA H 0.5977 0.1194 0.7912 0.051 Uiso 1 1 d RD
H1WB H 0.5755 0.1315 0.8627 0.051 Uiso 1 1 d RD

loop_
_atom_site_aniso_label
_atom_site_aniso_U_11
_atom_site_aniso_U_22
_atom_site_aniso_U_33
_atom_site_aniso_U_23
_atom_site_aniso_U_13
_atom_site_aniso_U_12
I1 0.0450(2) 0.0486(2) 0.0473(2) 0.00091(16) -0.02390(16) 0.01278(16)
I2 0.0502(2) 0.02534(17) 0.0770(3) 0.00052(16) -0.01639(19) 0.00391(14)
I3 0.0482(2) 0.0437(2) 0.0453(2) -0.00161(16) -0.01749(16) -0.01642(16)
C8 0.027(2) 0.020(2) 0.031(2) 0.0019(17) -0.0001(17) 0.0016(16)
C5 0.025(2) 0.026(2) 0.0217(19) 0.0024(17) 0.0024(16) 0.0012(16)
C3 0.0189(18) 0.030(2) 0.025(2) 0.0060(17) -0.0032(16) -0.0006(16)
C7 0.0192(19) 0.029(2) 0.027(2) -0.0049(17) -0.0001(16) -0.0001(16)
C4 0.0225(19) 0.027(2) 0.0223(19) 0.0019(16) -0.0017(16) -0.0030(16)
C6 0.0219(19) 0.029(2) 0.023(2) 0.0006(17) -0.0023(16) 0.0046(16)
O1 0.0380(19) 0.050(2) 0.041(2) 0.0205(17) -0.0102(16) 0.0006(17)
O3 0.0403(19) 0.0265(16) 0.043(2) 0.0029(15) 0.0165(16) 0.0024(14)
O2 0.0248(18) 0.081(3) 0.050(2) 0.009(2) -0.0064(16) 0.0127(19)
O4 0.0384(19) 0.0306(18) 0.051(2) 0.0088(17) 0.0198(17) 0.0034(15)
N1 0.028(2) 0.036(2) 0.045(2) -0.0082(19) -0.0127(18) -0.0011(17)
C1 0.028(2) 0.031(2) 0.034(2) 0.0016(19) -0.0093(19) -0.0003(18)
C2 0.028(2) 0.026(2) 0.026(2) 0.0021(17) 0.0013(17) 0.0019(17)
O1W 0.039(2) 0.043(2) 0.045(2) 0.0080(17) 0.0010(16) -0.0080(17)

loop_
_atom_type_symbol
_atom_type_description
_atom_type_scat_dispersion_real
_atom_type_scat_dispersion_imag
_atom_type_scat_source
C C 0.0033 0.0016 'International Tables Vol C Tables 4.2.6.8 and 6.1.1.4'
H H 0.0000 0.0000 'International Tables Vol C Tables 4.2.6.8 and 6.1.1.4'
N N 0.0061 0.0033 'International Tables Vol C Tables 4.2.6.8 and 6.1.1.4'
O O 0.0106 0.0060 'International Tables Vol C Tables 4.2.6.8 and 6.1.1.4'
I I -0.4742 1.8119 'International Tables Vol C Tables 4.2.6.8 and 6.1.1.4'

loop_
_geom_angle_atom_site_label_1
_geom_angle_atom_site_label_2
_geom_angle_atom_site_label_3
_geom_angle
C3 C8 C7 121.5(4)
C3 C8 I2 119.3(3)
C7 C8 I2 119.2(3)
C6 C5 C4 119.7(4)
C6 C5 C2 119.8(4)
C4 C5 C2 120.5(4)
C4 C3 C8 120.0(4)
C4 C3 C1 121.1(4)
C8 C3 C1 119.0(4)
N1 C7 C8 121.3(4)
N1 C7 C6 121.2(4)
C8 C7 C6 117.4(4)
C3 C4 C5 119.9(4)
C3 C4 I3 120.2(3)
C5 C4 I3 119.9(3)
C5 C6 C7 121.3(4)
C5 C6 I1 119.3(3)
C7 C6 I1 119.3(3)
C1 O1 H1 109.5
C2 O4 H4 109.5
C7 N1 H1A 120.0
C7 N1 H1B 120.0
H1A N1 H1B 120.0
O2 C1 O1 125.3(5)
O2 C1 C3 122.7(5)
O1 C1 C3 112.1(4)
O3 C2 O4 124.8(4)
O3 C2 C5 122.5(4)
O4 C2 C5 112.7(4)
H1WA O1W H1WB 108.6

loop_
_geom_bond_atom_site_label_1
_geom_bond_atom_site_label_2
_geom_bond_distance
I1 C6 2.101(4)
I2 C8 2.100(4)
I3 C4 2.100(4)
C8 C3 1.397(6)
C8 C7 1.406(6)
C5 C6 1.398(6)
C5 C4 1.402(6)
C5 C2 1.504(6)
C3 C4 1.389(6)
C3 C1 1.513(6)
C7 N1 1.397(6)
C7 C6 1.408(6)
O1 C1 1.300(6)
O1 H1 0.8200
O3 C2 1.214(5)
O2 C1 1.210(6)
O4 C2 1.305(5)
O4 H4 0.8200
N1 H1A 0.8600
N1 H1B 0.8600
O1W H1WA 0.8545
O1W H1WB 0.8534
